data_7002630
loop_
_publ_author_name
'Ruiz, Javier'
'Gonzalo, Marta P.'
'Vivanco, Maril\'in'
'Quesada, Roberto'
'Mosquera, Marta E. G.'

_publ_section_title
;
 Synthesis and reactivity of diphosphine metal complexes bearing
 peripheral ketenimine functionalities
;
_journal_issue 42
_journal_name_full 'Dalton Transactions'
_journal_page_first 9280
_journal_paper_doi 10.1039/b903375k
_journal_year 2009
_chemical_formula_moiety 'C90 H89 Cu2 N3 O2 P6, 2(C H2 Cl2), 2(B F4)'
_chemical_formula_sum 'C92 H93 B2 Cl4 Cu2 F8 N3 O2 P6'
_chemical_formula_weight 1901.01
_chemical_name_systematic
;
?
;
_space_group_IT_number 14
_symmetry_cell_setting monoclinic
_symmetry_space_group_name_Hall '-P 2ybc'
_symmetry_space_group_name_H-M 'P 1 21/c 1'
_atom_sites_solution_hydrogens geom
_atom_sites_solution_primary direct
_atom_sites_solution_secondary difmap
_audit_creation_method SHELXL-97
_cell_angle_alpha 90.00
_cell_angle_beta 105.41(3)
_cell_angle_gamma 90.00
_cell_formula_units_Z 4
_cell_length_a 14.212(3)
_cell_length_b 40.569(8)
_cell_length_c 17.545(4)
_cell_measurement_reflns_used 94
_cell_measurement_temperature 100(2)
_cell_measurement_theta_max 15.361
_cell_measurement_theta_min 3.124
_cell_volume 9752(4)
_computing_cell_refinement 'Dirax/lsq (Duisenberg & Schreurs, 1989-2000)'
_computing_data_reduction 'EvalCCD (Duisenberg & Schreurs 1990-2000)'
_computing_molecular_graphics 'Ortep-3 for Windows (Farrugia, 1997)'
_computing_publication_material 'WinGX publication routines (Farrugia, 1999)'
_computing_structure_refinement 'SHELXL-97 (Sheldrick, 1997)'
_computing_structure_solution 'SHELXS-86 (Sheldrick, 1986)'
_diffrn_ambient_temperature 100(2)
_diffrn_measured_fraction_theta_full 0.996
_diffrn_measured_fraction_theta_max 0.996
_diffrn_radiation_monochromator graphite
_diffrn_radiation_source 'fine-focus sealed tube'
_diffrn_radiation_type MoK\a
_diffrn_radiation_wavelength 0.71073
_diffrn_reflns_av_R_equivalents 0.1498
_diffrn_reflns_av_sigmaI/netI 0.1349
_diffrn_reflns_limit_h_max 16
_diffrn_reflns_limit_h_min -16
_diffrn_reflns_limit_k_max 47
_diffrn_reflns_limit_k_min -48
_diffrn_reflns_limit_l_max 20
_diffrn_reflns_limit_l_min -20
_diffrn_reflns_number 133579
_diffrn_reflns_theta_full 25.00
_diffrn_reflns_theta_max 25.00
_diffrn_reflns_theta_min 3.52
_exptl_absorpt_coefficient_mu 0.705
_exptl_absorpt_correction_T_max 0.791
_exptl_absorpt_correction_T_min 0.520
_exptl_absorpt_correction_type multi-scan
_exptl_absorpt_process_details
;
R.H. Blessing, Acta Cryst. (1995), A51, 33-38
;
_exptl_crystal_colour white
_exptl_crystal_density_diffrn 1.295
_exptl_crystal_density_method 'not measured'
_exptl_crystal_description block
_exptl_crystal_F_000 3920
_exptl_crystal_size_max 0.42
_exptl_crystal_size_mid 0.38
_exptl_crystal_size_min 0.34
_refine_diff_density_max 1.905
_refine_diff_density_min -0.694
_refine_diff_density_rms 0.153
_refine_ls_extinction_method none
_refine_ls_goodness_of_fit_ref 1.470
_refine_ls_hydrogen_treatment mixed
_refine_ls_matrix_type full
_refine_ls_number_parameters 1117
_refine_ls_number_reflns 17103
_refine_ls_number_restraints 6
_refine_ls_restrained_S_all 1.470
_refine_ls_R_factor_all 0.2364
_refine_ls_R_factor_gt 0.1684
_refine_ls_shift/su_max 0.299
_refine_ls_shift/su_mean 0.017
_refine_ls_structure_factor_coef Fsqd
_refine_ls_weighting_details 'calc w=1/[\s^2^(Fo^2^)+(0.2000P)^2^+0.0000P] where P=(Fo^2^+2Fc^2^)/3'
_refine_ls_weighting_scheme calc
_refine_ls_wR_factor_gt 0.4302
_refine_ls_wR_factor_ref 0.4585
_reflns_number_gt 9893
_reflns_number_total 17103
_reflns_threshold_expression >2sigma(I)
_cod_data_source_file b903375k.txt
_cod_data_source_block 13I
_cod_depositor_comments
;
The following automatic conversions were performed:
'_symmetry_cell_setting' value 'Monoclinic' changed to 'monoclinic'
according to '/home/saulius/struct/CIF-dictionaries/cif_core.dic'
dictionary named 'cif_core.dic' version 2.4.1 from 2010-06-29.

Automatic conversion script
Id: cif_fix_enum 1527 2010-12-29 10:47:43Z saulius 
;
_cod_original_cell_volume 9752(3)
_cod_original_sg_symbol_H-M P21/c
_cod_database_code 7002630

loop_
_symmetry_equiv_pos_as_xyz
'x, y, z'
'-x, y+1/2, -z+1/2'
'-x, -y, -z'
'x, -y-1/2, z-1/2'

loop_
_atom_site_label
_atom_site_type_symbol
_atom_site_fract_x
_atom_site_fract_y
_atom_site_fract_z
_atom_site_U_iso_or_equiv
_atom_site_adp_type
_atom_site_occupancy
_atom_site_symmetry_multiplicity
_atom_site_calc_flag
_atom_site_refinement_flags
_atom_site_disorder_assembly
_atom_site_disorder_group
Cu1 Cu 1.2187(2) 0.37779(9) 0.33844(17) 0.0265(7) Uani 0.70 1 d P A 1
Cu2 Cu 1.0498(2) 0.39219(10) 0.21668(18) 0.0318(7) Uani 0.70 1 d P A 1
Cu1' Cu 1.1860(7) 0.3805(3) 0.3203(8) 0.102(5) Uani 0.30 1 d P A 2
Cu2' Cu 1.0185(8) 0.3932(3) 0.1926(9) 0.123(6) Uani 0.30 1 d P A 2
P1 P 0.9286(2) 0.36310(8) 0.2531(2) 0.0516(9) Uani 1 1 d . . .
P2 P 1.1174(2) 0.33884(7) 0.36842(18) 0.0420(8) Uani 1 1 d . . .
P3 P 1.1082(2) 0.37890(8) 0.1126(2) 0.0553(9) Uani 1 1 d . . .
P4 P 1.3009(2) 0.38557(8) 0.2457(2) 0.0507(9) Uani 1 1 d . . .
P5 P 1.4071(3) 0.35493(8) 0.5071(2) 0.0598(10) Uani 1 1 d . A .
P6 P 1.0406(2) 0.44548(8) 0.2575(3) 0.0647(11) Uani 1 1 d . . .
N1 N 1.1765(8) 0.4654(2) 0.4759(8) 0.070(3) Uani 1 1 d . . .
N2 N 0.8942(7) 0.3155(2) 0.4305(6) 0.054(3) Uani 1 1 d . A .
N4 N 1.3258(9) 0.3663(4) 0.0396(8) 0.103(5) Uani 1 1 d . A .
O1 O 1.2057(6) 0.42222(19) 0.4005(6) 0.065(3) Uani 1 1 d . . .
O5 O 1.3453(5) 0.3629(2) 0.4328(6) 0.065(3) Uani 1 1 d . . .
C1 C 0.9857(7) 0.3435(3) 0.3430(7) 0.045(3) Uani 1 1 d . A .
C2 C 0.9371(8) 0.3291(3) 0.3927(8) 0.051(3) Uani 1 1 d . . .
C3 C 1.2397(9) 0.3800(3) 0.1558(12) 0.090(6) Uani 1 1 d . A .
C4 C 1.2868(10) 0.3712(4) 0.0921(10) 0.084(5) Uani 1 1 d . . .
C5 C 1.0519(10) 0.4491(3) 0.3608(10) 0.074(4) Uani 1 1 d . A .
H5A H 1.0284 0.4712 0.3709 0.089 Uiso 1 1 calc R . .
H5B H 1.0079 0.4327 0.3752 0.089 Uiso 1 1 calc R . .
C6 C 1.1527(10) 0.4444(3) 0.4151(10) 0.068(4) Uani 1 1 d . A .
C11 C 1.1489(8) 0.3345(3) 0.4750(8) 0.050(3) Uani 1 1 d . A .
C12 C 1.1910(9) 0.3066(3) 0.5169(8) 0.053(3) Uani 1 1 d . . .
H12 H 1.2004 0.2875 0.4887 0.063 Uiso 1 1 calc R A .
C13 C 1.2194(10) 0.3062(4) 0.5986(8) 0.064(4) Uani 1 1 d . A .
H13 H 1.2497 0.2872 0.6262 0.076 Uiso 1 1 calc R . .
C14 C 1.2038(12) 0.3328(4) 0.6385(9) 0.076(4) Uani 1 1 d . . .
H14 H 1.2247 0.3328 0.6946 0.091 Uiso 1 1 calc R A .
C15 C 1.1573(11) 0.3605(3) 0.5985(10) 0.077(5) Uani 1 1 d . A .
H15 H 1.1433 0.3787 0.6278 0.092 Uiso 1 1 calc R . .
C16 C 1.1317(9) 0.3617(3) 0.5184(8) 0.056(3) Uani 1 1 d . . .
H16 H 1.1022 0.3810 0.4918 0.067 Uiso 1 1 calc R A .
C20 C 0.8613(10) 0.3188(3) 0.5054(9) 0.067(4) Uani 1 1 d . . .
C21 C 0.8275(9) 0.3861(3) 0.2724(9) 0.057(4) Uani 1 1 d . A .
C22 C 0.8346(10) 0.3991(3) 0.3469(9) 0.063(4) Uani 1 1 d . . .
H22 H 0.8902 0.3939 0.3890 0.076 Uiso 1 1 calc R A .
C23 C 0.7622(10) 0.4194(3) 0.3613(10) 0.068(4) Uani 1 1 d . A .
H23 H 0.7687 0.4282 0.4126 0.081 Uiso 1 1 calc R . .
C24 C 0.6837(11) 0.4263(3) 0.3024(11) 0.066(4) Uani 1 1 d . . .
H24 H 0.6353 0.4406 0.3123 0.079 Uiso 1 1 calc R A .
C25 C 0.6708(9) 0.4134(4) 0.2273(10) 0.071(4) Uani 1 1 d . A .
H25 H 0.6126 0.4175 0.1869 0.086 Uiso 1 1 calc R . .
C26 C 0.7476(9) 0.3933(3) 0.2119(8) 0.059(3) Uani 1 1 d . . .
H26 H 0.7426 0.3852 0.1602 0.071 Uiso 1 1 calc R A .
C27 C 0.7535(11) 0.3090(5) 0.4833(10) 0.098(6) Uani 1 1 d . A .
H27A H 0.7161 0.3243 0.4433 0.146 Uiso 1 1 calc R . .
H27B H 0.7289 0.3099 0.5304 0.146 Uiso 1 1 calc R . .
H27C H 0.7465 0.2865 0.4619 0.146 Uiso 1 1 calc R . .
C28 C 0.8651(15) 0.3543(4) 0.5288(12) 0.119(8) Uani 1 1 d . A .
H28A H 0.8237 0.3672 0.4855 0.179 Uiso 1 1 calc R . .
H28B H 0.9325 0.3622 0.5400 0.179 Uiso 1 1 calc R . .
H28C H 0.8416 0.3567 0.5762 0.179 Uiso 1 1 calc R . .
C29 C 0.9243(12) 0.2961(4) 0.5657(8) 0.081(5) Uani 1 1 d . A .
H29A H 0.9176 0.2735 0.5451 0.122 Uiso 1 1 calc R . .
H29B H 0.9037 0.2970 0.6147 0.122 Uiso 1 1 calc R . .
H29C H 0.9926 0.3030 0.5764 0.122 Uiso 1 1 calc R . .
C31 C 1.1330(9) 0.2977(3) 0.3328(7) 0.048(3) Uani 1 1 d . A .
C32 C 1.0618(10) 0.2753(3) 0.3038(7) 0.058(3) Uani 1 1 d . . .
H32 H 0.9956 0.2814 0.2973 0.069 Uiso 1 1 calc R A .
C33 C 1.0836(11) 0.2432(3) 0.2830(8) 0.063(4) Uani 1 1 d . A .
H33 H 1.0324 0.2277 0.2645 0.076 Uiso 1 1 calc R . .
C34 C 1.1789(12) 0.2341(3) 0.2893(8) 0.071(4) Uani 1 1 d . . .
H34 H 1.1934 0.2129 0.2728 0.085 Uiso 1 1 calc R A .
C35 C 1.2522(11) 0.2561(3) 0.3197(8) 0.065(4) Uani 1 1 d . A .
H35 H 1.3178 0.2493 0.3261 0.078 Uiso 1 1 calc R . .
C36 C 1.2347(9) 0.2882(3) 0.3417(7) 0.054(3) Uani 1 1 d . . .
H36 H 1.2867 0.3032 0.3617 0.065 Uiso 1 1 calc R A .
C41 C 0.8631(8) 0.3330(4) 0.1837(7) 0.060(3) Uani 1 1 d . A .
C42 C 0.8630(13) 0.3340(6) 0.1055(12) 0.109(7) Uani 1 1 d . . .
H42 H 0.9030 0.3506 0.0921 0.131 Uiso 1 1 calc R A .
C43 C 0.8146(13) 0.3150(6) 0.0449(14) 0.119(7) Uani 1 1 d . A .
H43 H 0.8125 0.3191 -0.0089 0.143 Uiso 1 1 calc R . .
C44 C 0.7682(14) 0.2886(5) 0.0700(14) 0.115(7) Uani 1 1 d . . .
H44 H 0.7387 0.2718 0.0339 0.137 Uiso 1 1 calc R A .
C45 C 0.7653(13) 0.2872(6) 0.1495(13) 0.108(7) Uani 1 1 d . A .
H45 H 0.7246 0.2706 0.1621 0.129 Uiso 1 1 calc R . .
C46 C 0.8130(13) 0.3063(4) 0.2094(11) 0.092(5) Uani 1 1 d . . .
H46 H 0.8136 0.3027 0.2630 0.111 Uiso 1 1 calc R A .
C50 C 1.0820(8) 0.3389(3) 0.0635(7) 0.051(3) Uani 1 1 d . A .
C51 C 1.3661(16) 0.3417(8) -0.0014(12) 0.131(9) Uani 1 1 d . . .
C52 C 1.3348(15) 0.3109(7) 0.0112(15) 0.134(9) Uani 1 1 d . A .
H52A H 1.2636 0.3099 -0.0083 0.201 Uiso 1 1 calc R . .
H52B H 1.3544 0.3061 0.0679 0.201 Uiso 1 1 calc R . .
H52C H 1.3641 0.2947 -0.0170 0.201 Uiso 1 1 calc R . .
C53 C 1.339(2) 0.3526(9) -0.0826(16) 0.234(19) Uani 1 1 d . A .
H53A H 1.2672 0.3528 -0.1023 0.351 Uiso 1 1 calc R . .
H53B H 1.3660 0.3376 -0.1148 0.351 Uiso 1 1 calc R . .
H53C H 1.3637 0.3749 -0.0859 0.351 Uiso 1 1 calc R . .
C54 C 1.4767(14) 0.3432(5) 0.0355(16) 0.156(11) Uani 1 1 d . A .
H54A H 1.4900 0.3447 0.0931 0.234 Uiso 1 1 calc R . .
H54B H 1.5036 0.3627 0.0155 0.234 Uiso 1 1 calc R . .
H54C H 1.5073 0.3233 0.0214 0.234 Uiso 1 1 calc R . .
C55 C 1.0556(11) 0.3345(4) -0.0171(10) 0.075(4) Uani 1 1 d . . .
H55 H 1.0482 0.3536 -0.0495 0.090 Uiso 1 1 calc R A .
C56 C 1.0399(11) 0.3055(6) -0.0525(9) 0.100(7) Uani 1 1 d . A .
H56 H 1.0218 0.3040 -0.1086 0.120 Uiso 1 1 calc R . .
C57 C 1.0514(12) 0.2743(4) -0.0016(10) 0.082(5) Uani 1 1 d . . .
H57 H 1.0408 0.2529 -0.0239 0.099 Uiso 1 1 calc R A .
C58 C 1.0779(11) 0.2796(3) 0.0779(10) 0.075(4) Uani 1 1 d . A .
H58 H 1.0869 0.2611 0.1123 0.089 Uiso 1 1 calc R . .
C59 C 1.0921(10) 0.3110(3) 0.1103(8) 0.058(3) Uani 1 1 d . . .
H59 H 1.1093 0.3134 0.1661 0.069 Uiso 1 1 calc R A .
C61 C 0.9195(9) 0.4628(3) 0.2127(10) 0.070(4) Uani 1 1 d . A .
C62 C 0.8773(12) 0.4868(5) 0.2465(13) 0.112(7) Uani 1 1 d . . .
H62 H 0.9096 0.4962 0.2963 0.135 Uiso 1 1 calc R A .
C63 C 0.787(2) 0.4969(8) 0.206(2) 0.157(12) Uani 1 1 d . A .
H63 H 0.7530 0.5098 0.2349 0.189 Uiso 1 1 calc R . .
C64 C 0.7410(16) 0.4918(8) 0.135(2) 0.133(12) Uani 1 1 d . . .
H64 H 0.6855 0.5042 0.1084 0.159 Uiso 1 1 calc R A .
C65 C 0.7801(19) 0.4656(8) 0.1001(14) 0.168(14) Uani 1 1 d . A .
H65 H 0.7437 0.4565 0.0513 0.202 Uiso 1 1 calc R . .
C66 C 0.8730(13) 0.4531(5) 0.1376(10) 0.093(5) Uani 1 1 d . . .
H66 H 0.9036 0.4379 0.1107 0.112 Uiso 1 1 calc R A .
C71 C 1.0765(10) 0.4082(4) 0.0328(8) 0.073(4) Uani 1 1 d . A .
C72 C 1.1420(12) 0.4297(5) 0.0124(11) 0.103(6) Uani 1 1 d . . .
H72 H 1.2101 0.4270 0.0352 0.124 Uiso 1 1 calc R A .
C73 C 1.1081(16) 0.4549(5) -0.0409(13) 0.136(9) Uani 1 1 d . A .
H73 H 1.1537 0.4700 -0.0522 0.163 Uiso 1 1 calc R . .
C74 C 1.0136(16) 0.4587(6) -0.0769(13) 0.131(8) Uani 1 1 d . . .
H74 H 0.9920 0.4763 -0.1128 0.157 Uiso 1 1 calc R A .
C75 C 0.9478(16) 0.4366(7) -0.0611(17) 0.182(13) Uani 1 1 d . A .
H75 H 0.8818 0.4373 -0.0921 0.219 Uiso 1 1 calc R . .
C76 C 0.9748(14) 0.4137(5) -0.0019(12) 0.127(8) Uani 1 1 d . . .
H76 H 0.9270 0.4017 0.0157 0.153 Uiso 1 1 calc R A .
C80 C 1.2704(12) 0.4668(4) 0.5428(11) 0.085(5) Uani 1 1 d . . .
C81 C 1.3650(8) 0.4245(3) 0.2475(8) 0.052(3) Uani 1 1 d . A .
C82 C 1.3762(8) 0.4448(4) 0.3096(9) 0.066(4) Uani 1 1 d . . .
H82 H 1.3504 0.4379 0.3517 0.079 Uiso 1 1 calc R A .
C83 C 1.4217(9) 0.4747(3) 0.3166(10) 0.075(4) Uani 1 1 d . A .
H83 H 1.4241 0.4886 0.3606 0.090 Uiso 1 1 calc R . .
C84 C 1.4654(10) 0.4843(4) 0.2567(12) 0.078(5) Uani 1 1 d . . .
H84 H 1.5021 0.5041 0.2620 0.093 Uiso 1 1 calc R A .
C85 C 1.4549(12) 0.4651(4) 0.1907(13) 0.097(6) Uani 1 1 d . A .
H85 H 1.4760 0.4726 0.1467 0.116 Uiso 1 1 calc R . .
C86 C 1.4122(10) 0.4341(4) 0.1903(11) 0.091(5) Uani 1 1 d . . .
H86 H 1.4153 0.4189 0.1497 0.109 Uiso 1 1 calc R A .
C87 C 1.2566(13) 0.4936(5) 0.5909(14) 0.134(9) Uani 1 1 d . . .
H87A H 1.2428 0.5137 0.5588 0.201 Uiso 1 1 calc R . .
H87B H 1.3159 0.4968 0.6340 0.201 Uiso 1 1 calc R . .
H87C H 1.2016 0.4888 0.6130 0.201 Uiso 1 1 calc R . .
C88 C 1.2881(16) 0.4335(4) 0.5824(10) 0.110(6) Uani 1 1 d . . .
H88A H 1.2973 0.4170 0.5442 0.165 Uiso 1 1 calc R . .
H88B H 1.2317 0.4274 0.6016 0.165 Uiso 1 1 calc R . .
H88C H 1.3466 0.4345 0.6270 0.165 Uiso 1 1 calc R . .
C89 C 1.3506(14) 0.4760(6) 0.5008(13) 0.127(7) Uani 1 1 d . . .
H89A H 1.3583 0.4579 0.4660 0.190 Uiso 1 1 calc R . .
H89B H 1.4126 0.4798 0.5405 0.190 Uiso 1 1 calc R . .
H89C H 1.3312 0.4960 0.4694 0.190 Uiso 1 1 calc R . .
C91 C 1.3990(10) 0.3557(3) 0.2553(8) 0.058(3) Uani 1 1 d . A .
C92 C 1.4990(11) 0.3641(3) 0.2831(10) 0.077(5) Uani 1 1 d . . .
H92 H 1.5165 0.3862 0.2984 0.092 Uiso 1 1 calc R A .
C93 C 1.5716(10) 0.3409(3) 0.2885(10) 0.074(4) Uani 1 1 d . A .
H93 H 1.6377 0.3480 0.3043 0.088 Uiso 1 1 calc R . .
C94 C 1.5525(11) 0.3089(4) 0.2724(8) 0.071(4) Uani 1 1 d . . .
H94 H 1.6038 0.2932 0.2799 0.085 Uiso 1 1 calc R A .
C95 C 1.4508(13) 0.2988(3) 0.2432(9) 0.081(5) Uani 1 1 d . A .
H95 H 1.4338 0.2766 0.2283 0.097 Uiso 1 1 calc R . .
C96 C 1.3788(9) 0.3230(3) 0.2380(7) 0.059(3) Uani 1 1 d . . .
H96 H 1.3123 0.3164 0.2215 0.071 Uiso 1 1 calc R A .
C101 C 1.5103(12) 0.3808(3) 0.5335(9) 0.078(5) Uani 1 1 d D . .
C102 C 1.5247(11) 0.4039(4) 0.4863(12) 0.112(7) Uani 1 1 d D A .
H102 H 1.4776 0.4069 0.4371 0.134 Uiso 1 1 calc R . .
C103 C 1.6069(12) 0.4246(4) 0.5050(13) 0.096(6) Uani 1 1 d D . .
H103 H 1.6150 0.4403 0.4671 0.115 Uiso 1 1 calc R A .
C104 C 1.6720(19) 0.4229(6) 0.5727(15) 0.169(13) Uani 1 1 d D A .
H104 H 1.7207 0.4394 0.5888 0.203 Uiso 1 1 calc R . .
C105 C 1.6678(16) 0.3975(6) 0.6177(16) 0.156(10) Uani 1 1 d D . .
H105 H 1.7212 0.3932 0.6623 0.187 Uiso 1 1 calc R A .
C106 C 1.5870(14) 0.3768(5) 0.6018(10) 0.116(7) Uani 1 1 d D A .
H106 H 1.5838 0.3596 0.6379 0.140 Uiso 1 1 calc R . .
C111 C 1.4561(8) 0.3139(3) 0.5154(8) 0.058(3) Uani 1 1 d D . .
C112 C 1.4833(8) 0.3006(3) 0.4505(8) 0.055(3) Uani 1 1 d D A .
H112 H 1.4770 0.3136 0.4044 0.066 Uiso 1 1 calc R . .
C113 C 1.5184(10) 0.2695(3) 0.4526(10) 0.081(5) Uani 1 1 d D . .
H113 H 1.5368 0.2609 0.4083 0.097 Uiso 1 1 calc R A .
C114 C 1.5275(10) 0.2504(4) 0.5195(12) 0.084(5) Uani 1 1 d D A .
H114 H 1.5485 0.2281 0.5200 0.100 Uiso 1 1 calc R . .
C115 C 1.5066(12) 0.2633(4) 0.5840(11) 0.089(5) Uani 1 1 d D . .
H115 H 1.5171 0.2504 0.6307 0.107 Uiso 1 1 calc R A .
C116 C 1.4712(11) 0.2940(4) 0.5834(9) 0.075(4) Uani 1 1 d D A .
H116 H 1.4563 0.3025 0.6293 0.091 Uiso 1 1 calc R . .
C121 C 1.1238(10) 0.4791(4) 0.2418(11) 0.081(5) Uani 1 1 d . A .
C122 C 1.1698(11) 0.4754(4) 0.1860(12) 0.097(6) Uani 1 1 d . . .
H122 H 1.1662 0.4553 0.1579 0.116 Uiso 1 1 calc R A .
C123 C 1.2253(12) 0.5027(6) 0.1692(14) 0.106(7) Uani 1 1 d . A .
H123 H 1.2570 0.5000 0.1282 0.128 Uiso 1 1 calc R . .
C124 C 1.2340(14) 0.5278(6) 0.2024(14) 0.100(7) Uani 1 1 d . . .
H124 H 1.2707 0.5449 0.1869 0.120 Uiso 1 1 calc R A .
C125 C 1.1886(14) 0.5336(5) 0.2686(13) 0.112(7) Uani 1 1 d . A .
H125 H 1.1970 0.5535 0.2981 0.135 Uiso 1 1 calc R . .
C126 C 1.1342(12) 0.5080(4) 0.2833(9) 0.079(4) Uani 1 1 d . . .
H126 H 1.1020 0.5103 0.3241 0.095 Uiso 1 1 calc R A .
B1 B 0.5025(13) 0.3005(5) 0.7987(9) 0.060(4) Uani 1 1 d . . .
B2 B 0.9699(15) 0.4438(6) 0.5688(17) 0.101(8) Uani 1 1 d . . .
F11 F 0.9836(13) 0.4776(3) 0.5563(11) 0.182(7) Uani 1 1 d . . .
F12 F 0.9857(8) 0.4272(2) 0.5087(8) 0.123(4) Uani 1 1 d . . .
F13 F 0.9040(11) 0.4357(5) 0.5985(10) 0.203(8) Uani 1 1 d . . .
F14 F 1.0532(13) 0.4434(6) 0.6401(13) 0.240(10) Uani 1 1 d . . .
F21 F 0.4106(10) 0.2985(4) 0.7909(11) 0.198(7) Uani 1 1 d . . .
F22 F 0.5464(9) 0.3061(3) 0.8784(7) 0.128(4) Uani 1 1 d . . .
F23 F 0.5226(9) 0.3296(3) 0.7622(7) 0.131(4) Uani 1 1 d . . .
F24 F 0.5410(11) 0.2754(3) 0.7789(7) 0.151(5) Uani 1 1 d . . .
C1D C 0.759(2) 0.2005(9) 0.311(2) 0.26(2) Uani 1 1 d . . .
H1D1 H 0.7849 0.1843 0.3539 0.308 Uiso 1 1 calc R . .
H1D2 H 0.6870 0.2005 0.2998 0.308 Uiso 1 1 calc R . .
Cl1 Cl 0.8055(5) 0.24040(14) 0.3426(4) 0.142(2) Uani 1 1 d . . .
Cl2 Cl 0.7929(11) 0.1895(2) 0.2286(7) 0.281(7) Uani 1 1 d . . .
C2D C 0.667(2) 0.3833(9) 0.914(2) 0.116(12) Uani 0.60 1 d P B 3
H2D1 H 0.6055 0.3859 0.8715 0.139 Uiso 0.60 1 calc PR B 3
H2D2 H 0.6612 0.3621 0.9402 0.139 Uiso 0.60 1 calc PR B 3
Cl3 Cl 0.6653(17) 0.4076(6) 0.9690(14) 0.303(13) Uani 0.60 1 d P B 3
Cl4 Cl 0.7500(13) 0.3778(4) 0.8697(10) 0.222(8) Uani 0.60 1 d P B 3
C3D C 1.028(4) 0.3994(13) 0.7636(16) 0.17(3) Uani 0.40 1 d P . 4
H3D1 H 1.0047 0.4157 0.7962 0.207 Uiso 0.40 1 calc PR . 4
H3D2 H 1.0061 0.4070 0.7081 0.207 Uiso 0.40 1 calc PR . 4
Cl5 Cl 1.1591(12) 0.4013(5) 0.7920(6) 0.197(10) Uani 0.40 1 d P . 4
Cl6 Cl 1.978(3) 0.3679(5) 0.7686(7) 0.35(3) Uani 0.40 1 d P . 4

loop_
_atom_site_aniso_label
_atom_site_aniso_U_11
_atom_site_aniso_U_22
_atom_site_aniso_U_33
_atom_site_aniso_U_23
_atom_site_aniso_U_13
_atom_site_aniso_U_12
Cu1 0.0148(13) 0.0294(15) 0.0386(11) 0.0022(9) 0.0128(10) 0.0050(11)
Cu2 0.0241(14) 0.0339(16) 0.0414(11) 0.0120(10) 0.0154(10) 0.0130(12)
Cu1' 0.077(7) 0.050(4) 0.230(14) 0.062(6) 0.132(9) 0.046(5)
Cu2' 0.104(9) 0.055(5) 0.275(17) 0.086(9) 0.166(11) 0.056(6)
P1 0.0464(18) 0.0444(18) 0.079(2) 0.0105(16) 0.0432(17) 0.0100(14)
P2 0.0430(16) 0.0376(16) 0.0573(19) 0.0015(14) 0.0340(15) -0.0001(13)
P3 0.0544(19) 0.059(2) 0.068(2) 0.0255(17) 0.0428(17) 0.0189(16)
P4 0.0488(18) 0.0432(18) 0.074(2) 0.0102(16) 0.0402(18) 0.0029(14)
P5 0.064(2) 0.049(2) 0.081(3) -0.0050(18) 0.043(2) -0.0097(17)
P6 0.055(2) 0.0373(17) 0.119(3) 0.0169(18) 0.054(2) 0.0081(15)
N1 0.070(8) 0.026(5) 0.130(10) -0.023(6) 0.056(8) -0.008(5)
N2 0.061(6) 0.044(6) 0.075(7) 0.003(5) 0.047(6) -0.004(5)
N4 0.059(8) 0.177(15) 0.091(10) -0.001(9) 0.052(8) 0.018(9)
O1 0.067(6) 0.038(5) 0.108(7) -0.019(5) 0.056(5) -0.002(4)
O5 0.031(4) 0.052(5) 0.118(8) 0.013(5) 0.030(5) 0.013(4)
C1 0.029(5) 0.046(6) 0.075(8) 0.009(6) 0.038(6) -0.002(5)
C2 0.047(7) 0.041(7) 0.079(9) -0.006(6) 0.043(7) 0.001(5)
C3 0.026(6) 0.055(8) 0.200(19) 0.056(10) 0.053(9) 0.016(6)
C4 0.044(8) 0.127(14) 0.094(12) 0.015(10) 0.042(8) 0.012(8)
C5 0.070(9) 0.021(6) 0.143(14) -0.008(7) 0.048(10) 0.010(6)
C6 0.063(9) 0.020(6) 0.139(14) 0.007(7) 0.061(9) -0.006(6)
C11 0.045(7) 0.042(7) 0.078(9) -0.005(6) 0.042(6) -0.010(5)
C12 0.060(8) 0.033(6) 0.078(10) 0.005(6) 0.039(7) -0.003(6)
C13 0.070(9) 0.061(9) 0.067(10) 0.009(7) 0.032(7) -0.015(7)
C14 0.102(12) 0.056(9) 0.080(10) 0.004(8) 0.040(9) -0.037(9)
C15 0.107(12) 0.047(8) 0.101(12) -0.021(8) 0.070(10) -0.031(8)
C16 0.073(9) 0.046(7) 0.063(9) -0.008(6) 0.043(7) -0.013(6)
C20 0.081(9) 0.060(8) 0.091(10) 0.002(7) 0.075(9) -0.006(7)
C21 0.049(7) 0.048(7) 0.095(10) 0.024(7) 0.056(8) 0.007(6)
C22 0.062(8) 0.037(7) 0.115(12) -0.015(7) 0.069(8) -0.016(6)
C23 0.057(9) 0.030(6) 0.131(13) -0.009(7) 0.051(9) 0.003(6)
C24 0.064(9) 0.024(6) 0.134(14) 0.000(7) 0.068(10) 0.009(6)
C25 0.049(8) 0.070(9) 0.108(12) 0.039(9) 0.043(8) 0.017(7)
C26 0.042(7) 0.073(9) 0.073(9) 0.012(7) 0.034(7) 0.012(7)
C27 0.070(10) 0.129(15) 0.119(14) 0.019(11) 0.069(10) -0.011(10)
C28 0.19(2) 0.070(11) 0.158(17) -0.038(11) 0.148(17) -0.024(12)
C29 0.106(12) 0.093(11) 0.057(9) 0.009(8) 0.044(9) -0.004(10)
C31 0.060(8) 0.050(7) 0.047(7) -0.006(6) 0.038(6) 0.001(6)
C32 0.075(9) 0.048(7) 0.064(8) -0.013(6) 0.043(7) -0.004(7)
C33 0.087(10) 0.051(8) 0.063(9) -0.014(6) 0.040(8) -0.001(7)
C34 0.102(12) 0.047(8) 0.081(10) -0.015(7) 0.053(9) 0.010(8)
C35 0.078(9) 0.049(8) 0.089(10) 0.011(7) 0.056(8) 0.030(8)
C36 0.048(7) 0.058(8) 0.071(8) 0.014(6) 0.041(6) 0.014(6)
C41 0.040(7) 0.090(10) 0.055(8) 0.002(7) 0.023(6) 0.022(7)
C42 0.081(12) 0.162(19) 0.113(15) -0.029(14) 0.077(12) -0.019(12)
C43 0.074(12) 0.17(2) 0.121(17) -0.024(16) 0.041(12) -0.034(13)
C44 0.091(14) 0.110(16) 0.15(2) -0.048(14) 0.041(14) 0.007(12)
C45 0.072(11) 0.131(17) 0.118(16) 0.053(14) 0.020(12) -0.004(11)
C46 0.102(13) 0.073(11) 0.092(12) -0.005(9) 0.010(11) -0.045(10)
C50 0.046(7) 0.058(8) 0.053(8) 0.015(6) 0.019(6) 0.013(6)
C51 0.102(16) 0.23(3) 0.076(13) -0.020(17) 0.057(12) 0.068(18)
C52 0.073(13) 0.17(2) 0.14(2) -0.043(19) 0.006(13) 0.023(15)
C53 0.24(3) 0.35(5) 0.14(2) 0.02(3) 0.10(2) 0.19(3)
C54 0.098(15) 0.129(18) 0.28(3) -0.086(19) 0.127(19) -0.028(13)
C55 0.068(9) 0.091(12) 0.075(11) 0.022(9) 0.037(8) 0.014(9)
C56 0.065(10) 0.19(2) 0.047(9) -0.033(12) 0.012(8) -0.010(12)
C57 0.088(11) 0.080(11) 0.074(11) -0.011(9) 0.014(9) 0.019(9)
C58 0.089(11) 0.049(8) 0.081(11) 0.008(7) 0.014(9) 0.019(8)
C59 0.078(9) 0.042(7) 0.068(9) 0.010(6) 0.047(7) 0.015(6)
C61 0.043(7) 0.064(9) 0.114(13) 0.035(8) 0.041(9) 0.011(7)
C62 0.059(10) 0.114(15) 0.160(18) -0.017(13) 0.022(11) 0.053(10)
C63 0.10(2) 0.18(3) 0.21(3) -0.01(3) 0.09(2) 0.04(2)
C64 0.059(14) 0.16(2) 0.21(3) 0.08(2) 0.091(19) 0.038(15)
C65 0.113(19) 0.23(3) 0.119(19) 0.11(2) -0.050(16) -0.07(2)
C66 0.085(12) 0.120(15) 0.069(11) 0.028(10) 0.011(10) 0.028(11)
C71 0.077(10) 0.077(9) 0.079(10) 0.059(8) 0.045(8) 0.035(8)
C72 0.075(11) 0.122(14) 0.130(15) 0.081(12) 0.056(11) 0.032(10)
C73 0.107(16) 0.16(2) 0.17(2) 0.112(17) 0.078(15) 0.029(14)
C74 0.092(15) 0.17(2) 0.145(19) 0.071(16) 0.049(14) 0.012(15)
C75 0.082(14) 0.22(3) 0.23(3) 0.16(2) 0.009(16) 0.031(16)
C76 0.087(13) 0.147(18) 0.135(17) 0.107(15) 0.008(12) 0.008(12)
C80 0.087(12) 0.056(9) 0.129(14) -0.034(9) 0.056(11) -0.025(8)
C81 0.043(7) 0.048(7) 0.069(9) 0.022(7) 0.024(6) -0.002(6)
C82 0.025(6) 0.085(10) 0.096(11) 0.027(9) 0.033(7) 0.002(6)
C83 0.039(7) 0.060(9) 0.132(14) 0.006(9) 0.035(8) -0.008(7)
C84 0.048(8) 0.045(8) 0.142(15) 0.026(9) 0.030(9) -0.001(7)
C85 0.086(12) 0.069(11) 0.153(18) 0.039(12) 0.061(12) -0.011(9)
C86 0.057(9) 0.098(12) 0.129(14) 0.027(10) 0.047(10) 0.001(9)
C87 0.083(12) 0.118(15) 0.22(2) -0.108(16) 0.078(14) -0.046(11)
C88 0.168(19) 0.087(13) 0.080(12) -0.006(10) 0.043(12) 0.005(13)
C89 0.102(14) 0.149(19) 0.151(19) -0.013(15) 0.072(14) -0.027(13)
C91 0.074(9) 0.035(7) 0.086(10) 0.000(6) 0.059(8) 0.004(6)
C92 0.089(11) 0.033(7) 0.139(14) 0.024(8) 0.083(10) 0.010(7)
C93 0.057(8) 0.054(9) 0.131(13) 0.027(8) 0.062(9) 0.019(7)
C94 0.066(10) 0.083(11) 0.077(10) 0.025(8) 0.042(8) 0.023(8)
C95 0.126(14) 0.042(8) 0.090(11) -0.012(7) 0.057(10) 0.032(9)
C96 0.061(8) 0.059(8) 0.069(9) 0.001(6) 0.038(7) -0.002(6)
C101 0.109(12) 0.066(9) 0.067(10) 0.005(7) 0.039(9) -0.040(9)
C102 0.053(9) 0.118(15) 0.169(19) 0.025(14) 0.035(11) -0.026(10)
C103 0.074(11) 0.073(11) 0.151(18) 0.022(11) 0.047(12) -0.034(9)
C104 0.18(3) 0.15(2) 0.13(2) 0.017(17) -0.036(18) -0.12(2)
C105 0.087(15) 0.16(2) 0.19(3) 0.05(2) -0.019(16) -0.008(16)
C106 0.117(15) 0.126(16) 0.075(12) -0.017(10) -0.029(11) -0.064(13)
C111 0.059(8) 0.046(7) 0.086(10) -0.017(7) 0.047(7) -0.022(6)
C112 0.052(7) 0.050(7) 0.073(9) 0.002(6) 0.034(7) 0.000(6)
C113 0.101(12) 0.039(8) 0.121(14) -0.023(8) 0.059(10) -0.018(8)
C114 0.072(10) 0.048(8) 0.155(17) 0.004(10) 0.071(11) 0.001(7)
C115 0.083(11) 0.084(12) 0.106(14) 0.043(10) 0.034(10) 0.016(10)
C116 0.082(10) 0.083(11) 0.069(10) 0.002(8) 0.032(8) -0.009(9)
C121 0.051(8) 0.058(9) 0.152(15) 0.016(10) 0.059(10) 0.026(7)
C122 0.064(10) 0.081(11) 0.156(17) 0.050(11) 0.051(11) 0.017(9)
C123 0.058(10) 0.117(16) 0.150(19) 0.075(16) 0.037(11) 0.025(12)
C124 0.078(12) 0.081(13) 0.145(19) 0.037(13) 0.038(12) 0.025(11)
C125 0.107(14) 0.079(12) 0.126(16) 0.036(11) -0.011(13) -0.032(11)
C126 0.091(11) 0.068(10) 0.078(11) 0.006(8) 0.025(9) -0.012(9)
B1 0.070(11) 0.084(12) 0.033(8) -0.012(8) 0.028(8) -0.014(9)
B2 0.057(11) 0.101(17) 0.16(2) -0.046(15) 0.060(15) -0.005(11)
F11 0.253(17) 0.061(7) 0.303(19) -0.027(9) 0.195(16) 0.011(9)
F12 0.129(8) 0.047(5) 0.231(12) -0.033(6) 0.115(9) -0.010(5)
F13 0.152(12) 0.267(19) 0.231(16) -0.083(14) 0.125(12) -0.100(13)
F14 0.146(14) 0.34(3) 0.25(2) -0.11(2) 0.070(15) -0.013(16)
F21 0.107(10) 0.221(17) 0.245(18) 0.001(13) 0.011(11) -0.060(11)
F22 0.153(10) 0.120(9) 0.120(9) -0.001(7) 0.051(8) -0.022(8)
F23 0.171(11) 0.106(8) 0.120(8) 0.002(6) 0.045(8) -0.065(8)
F24 0.204(14) 0.141(11) 0.120(10) -0.035(8) 0.062(9) -0.042(10)
C1D 0.24(3) 0.26(4) 0.34(5) -0.21(4) 0.20(3) -0.16(3)
Cl1 0.186(6) 0.108(4) 0.136(5) -0.006(3) 0.050(4) -0.016(4)
Cl2 0.471(18) 0.196(9) 0.269(11) -0.112(8) 0.261(13) -0.083(10)
C2D 0.076(18) 0.13(3) 0.16(3) -0.07(2) 0.07(2) -0.003(18)
Cl3 0.36(3) 0.29(2) 0.31(2) -0.17(2) 0.19(2) -0.16(2)
Cl4 0.270(18) 0.170(12) 0.218(14) 0.007(10) 0.051(13) -0.130(13)
C3D 0.22(5) 0.21(5) 0.002(15) -0.03(2) -0.10(2) 0.18(5)
Cl5 0.194(15) 0.31(2) 0.037(6) -0.054(9) -0.060(7) 0.176(16)
Cl6 0.78(7) 0.207(19) 0.025(6) 0.025(8) 0.023(15) -0.27(3)

loop_
_atom_type_symbol
_atom_type_description
_atom_type_scat_dispersion_real
_atom_type_scat_dispersion_imag
_atom_type_scat_source
C C 0.0033 0.0016 'International Tables Vol C Tables 4.2.6.8 and 6.1.1.4'
H H 0.0000 0.0000 'International Tables Vol C Tables 4.2.6.8 and 6.1.1.4'
B B 0.0013 0.0007 'International Tables Vol C Tables 4.2.6.8 and 6.1.1.4'
N N 0.0061 0.0033 'International Tables Vol C Tables 4.2.6.8 and 6.1.1.4'
O O 0.0106 0.0060 'International Tables Vol C Tables 4.2.6.8 and 6.1.1.4'
F F 0.0171 0.0103 'International Tables Vol C Tables 4.2.6.8 and 6.1.1.4'
P P 0.1023 0.0942 'International Tables Vol C Tables 4.2.6.8 and 6.1.1.4'
Cl Cl 0.1484 0.1585 'International Tables Vol C Tables 4.2.6.8 and 6.1.1.4'
Cu Cu 0.3201 1.2651 'International Tables Vol C Tables 4.2.6.8 and 6.1.1.4'

loop_
_geom_angle_atom_site_label_1
_geom_angle_atom_site_label_2
_geom_angle_atom_site_label_3
_geom_angle
_geom_angle_site_symmetry_1
_geom_angle_site_symmetry_3
_geom_angle_publ_flag
O1 Cu1 O5 90.7(4) . . ?
O1 Cu1 P2 108.7(3) . . ?
O5 Cu1 P2 94.4(3) . . ?
O1 Cu1 P4 112.3(3) . . ?
O5 Cu1 P4 96.0(3) . . ?
P2 Cu1 P4 137.48(17) . . ?
O1 Cu1 Cu2 92.3(3) . . ?
O5 Cu1 Cu2 175.7(3) . . ?
P2 Cu1 Cu2 81.75(15) . . ?
P4 Cu1 Cu2 85.66(16) . . ?
P3 Cu2 P1 124.1(2) . . ?
P3 Cu2 P6 122.7(2) . . ?
P1 Cu2 P6 106.63(18) . . ?
P3 Cu2 Cu1 98.13(16) . . ?
P1 Cu2 Cu1 103.39(18) . . ?
P6 Cu2 Cu1 93.81(16) . . ?
P4 Cu1' P2 135.6(5) . . ?
P4 Cu1' Cu2' 96.0(5) . . ?
P2 Cu1' Cu2' 94.5(5) . . ?
P4 Cu1' P3 60.0(3) . . ?
P2 Cu1' P3 109.3(5) . . ?
Cu2' Cu1' P3 38.9(3) . . ?
P3 Cu2' P1 131.2(7) . . ?
P3 Cu2' Cu1' 87.1(4) . . ?
P1 Cu2' Cu1' 89.5(5) . . ?
P3 Cu2' P6 120.8(5) . . ?
P1 Cu2' P6 106.2(5) . . ?
Cu1' Cu2' P6 79.0(5) . . ?
C1 P1 C41 109.5(6) . . ?
C1 P1 C21 105.3(6) . . ?
C41 P1 C21 100.5(6) . . ?
C1 P1 Cu2 106.1(3) . . ?
C41 P1 Cu2 116.6(4) . . ?
C21 P1 Cu2 118.2(4) . . ?
C1 P1 Cu2' 119.1(5) . . ?
C41 P1 Cu2' 108.0(6) . . ?
C21 P1 Cu2' 112.8(5) . . ?
Cu2 P1 Cu2' 13.2(4) . . ?
C11 P2 C1 102.7(5) . . ?
C11 P2 C31 104.3(5) . . ?
C1 P2 C31 103.0(5) . . ?
C11 P2 Cu1 107.9(4) . . ?
C1 P2 Cu1 122.7(4) . . ?
C31 P2 Cu1 114.4(4) . . ?
C11 P2 Cu1' 116.9(5) . . ?
C1 P2 Cu1' 110.7(4) . . ?
C31 P2 Cu1' 117.5(5) . . ?
Cu1 P2 Cu1' 12.6(3) . . ?
C3 P3 C71 109.0(7) . . ?
C3 P3 C50 106.0(6) . . ?
C71 P3 C50 104.0(7) . . ?
C3 P3 Cu2' 115.5(8) . . ?
C71 P3 Cu2' 104.7(5) . . ?
C50 P3 Cu2' 116.9(5) . . ?
C3 P3 Cu2 102.4(7) . . ?
C71 P3 Cu2 113.6(5) . . ?
C50 P3 Cu2 121.2(4) . . ?
Cu2' P3 Cu2 13.5(4) . . ?
C3 P3 Cu1' 64.1(6) . . ?
C71 P3 Cu1' 137.6(6) . . ?
C50 P3 Cu1' 118.2(4) . . ?
Cu2' P3 Cu1' 54.0(4) . . ?
Cu2 P3 Cu1' 40.61(16) . . ?
C3 P4 C91 101.4(7) . . ?
C3 P4 C81 106.2(6) . . ?
C91 P4 C81 102.0(6) . . ?
C3 P4 Cu1 116.1(5) . . ?
C91 P4 Cu1 111.7(4) . . ?
C81 P4 Cu1 117.4(5) . . ?
C3 P4 Cu1' 105.1(6) . . ?
C91 P4 Cu1' 121.1(5) . . ?
C81 P4 Cu1' 118.9(5) . . ?
Cu1 P4 Cu1' 12.2(3) . . ?
O5 P5 C101 112.2(6) . . ?
O5 P5 C111 115.0(6) . . ?
C101 P5 C111 104.7(7) . . ?
C61 P6 C5 103.0(7) . . ?
C61 P6 C121 102.5(6) . . ?
C5 P6 C121 101.5(7) . . ?
C61 P6 Cu2 110.6(6) . . ?
C5 P6 Cu2 113.5(4) . . ?
C121 P6 Cu2 123.4(5) . . ?
C61 P6 Cu2' 98.4(6) . . ?
C5 P6 Cu2' 121.5(5) . . ?
C121 P6 Cu2' 125.8(6) . . ?
Cu2 P6 Cu2' 12.7(3) . . ?
C6 N1 C80 128.3(11) . . ?
C2 N2 C20 141.9(11) . . ?
C4 N4 C51 145(2) . . ?
C6 O1 Cu1 148.6(9) . . ?
P5 O5 Cu1 162.9(6) . . ?
C2 C1 P1 124.6(8) . . ?
C2 C1 P2 117.3(9) . . ?
P1 C1 P2 117.9(5) . . ?
N2 C2 C1 175.4(13) . . ?
C4 C3 P4 122.6(10) . . ?
C4 C3 P3 107.3(13) . . ?
P4 C3 P3 129.9(10) . . ?
N4 C4 C3 175.6(18) . . ?
C6 C5 P6 116.4(10) . . ?
C6 C5 H5A 108.2 . . ?
P6 C5 H5A 108.2 . . ?
C6 C5 H5B 108.2 . . ?
P6 C5 H5B 108.2 . . ?
H5A C5 H5B 107.3 . . ?
O1 C6 N1 126.0(14) . . ?
O1 C6 C5 119.2(13) . . ?
N1 C6 C5 114.8(11) . . ?
C16 C11 C12 117.7(12) . . ?
C16 C11 P2 117.0(10) . . ?
C12 C11 P2 125.3(9) . . ?
C13 C12 C11 121.6(12) . . ?
C13 C12 H12 119.2 . . ?
C11 C12 H12 119.2 . . ?
C12 C13 C14 119.3(14) . . ?
C12 C13 H13 120.4 . . ?
C14 C13 H13 120.4 . . ?
C15 C14 C13 120.7(15) . . ?
C15 C14 H14 119.6 . . ?
C13 C14 H14 119.7 . . ?
C16 C15 C14 120.7(13) . . ?
C16 C15 H15 119.6 . . ?
C14 C15 H15 119.7 . . ?
C15 C16 C11 119.9(13) . . ?
C15 C16 H16 120.0 . . ?
C11 C16 H16 120.0 . . ?
N2 C20 C29 106.9(10) . . ?
N2 C20 C28 109.1(10) . . ?
C29 C20 C28 115.2(15) . . ?
N2 C20 C27 106.0(12) . . ?
C29 C20 C27 112.8(12) . . ?
C28 C20 C27 106.4(13) . . ?
C26 C21 C22 119.4(12) . . ?
C26 C21 P1 120.0(10) . . ?
C22 C21 P1 120.4(11) . . ?
C23 C22 C21 121.5(15) . . ?
C23 C22 H22 119.3 . . ?
C21 C22 H22 119.3 . . ?
C24 C23 C22 119.4(15) . . ?
C24 C23 H23 120.3 . . ?
C22 C23 H23 120.3 . . ?
C23 C24 C25 121.9(12) . . ?
C23 C24 H24 119.0 . . ?
C25 C24 H24 119.0 . . ?
C24 C25 C26 118.4(13) . . ?
C24 C25 H25 120.8 . . ?
C26 C25 H25 120.8 . . ?
C21 C26 C25 119.3(13) . . ?
C21 C26 H26 120.3 . . ?
C25 C26 H26 120.4 . . ?
C20 C27 H27A 109.5 . . ?
C20 C27 H27B 109.5 . . ?
H27A C27 H27B 109.5 . . ?
C20 C27 H27C 109.5 . . ?
H27A C27 H27C 109.5 . . ?
H27B C27 H27C 109.5 . . ?
C20 C28 H28A 109.5 . . ?
C20 C28 H28B 109.5 . . ?
H28A C28 H28B 109.5 . . ?
C20 C28 H28C 109.5 . . ?
H28A C28 H28C 109.5 . . ?
H28B C28 H28C 109.5 . . ?
C20 C29 H29A 109.5 . . ?
C20 C29 H29B 109.5 . . ?
H29A C29 H29B 109.5 . . ?
C20 C29 H29C 109.5 . . ?
H29A C29 H29C 109.5 . . ?
H29B C29 H29C 109.5 . . ?
C32 C31 C36 118.8(11) . . ?
C32 C31 P2 126.8(9) . . ?
C36 C31 P2 114.4(9) . . ?
C31 C32 C33 121.6(12) . . ?
C31 C32 H32 119.2 . . ?
C33 C32 H32 119.2 . . ?
C34 C33 C32 120.2(13) . . ?
C34 C33 H33 119.9 . . ?
C32 C33 H33 119.9 . . ?
C33 C34 C35 119.2(12) . . ?
C33 C34 H34 120.4 . . ?
C35 C34 H34 120.4 . . ?
C34 C35 C36 122.8(12) . . ?
C34 C35 H35 118.6 . . ?
C36 C35 H35 118.6 . . ?
C31 C36 C35 117.3(12) . . ?
C31 C36 H36 121.3 . . ?
C35 C36 H36 121.3 . . ?
C42 C41 C46 117.9(15) . . ?
C42 C41 P1 121.4(13) . . ?
C46 C41 P1 120.6(11) . . ?
C43 C42 C41 129.7(19) . . ?
C43 C42 H42 115.2 . . ?
C41 C42 H42 115.1 . . ?
C42 C43 C44 112(2) . . ?
C42 C43 H43 123.9 . . ?
C44 C43 H43 124.0 . . ?
C45 C44 C43 119(2) . . ?
C45 C44 H44 120.4 . . ?
C43 C44 H44 120.4 . . ?
C44 C45 C46 127.8(19) . . ?
C44 C45 H45 116.1 . . ?
C46 C45 H45 116.1 . . ?
C45 C46 C41 112.4(16) . . ?
C45 C46 H46 123.8 . . ?
C41 C46 H46 123.8 . . ?
C55 C50 C59 117.5(13) . . ?
C55 C50 P3 124.4(10) . . ?
C59 C50 P3 118.2(10) . . ?
N4 C51 C54 105.2(19) . . ?
N4 C51 C53 104(2) . . ?
C54 C51 C53 113(2) . . ?
N4 C51 C52 111.3(19) . . ?
C54 C51 C52 108(2) . . ?
C53 C51 C52 115(3) . . ?
C51 C52 H52A 109.4 . . ?
C51 C52 H52B 109.5 . . ?
H52A C52 H52B 109.5 . . ?
C51 C52 H52C 109.5 . . ?
H52A C52 H52C 109.5 . . ?
H52B C52 H52C 109.5 . . ?
C51 C53 H53A 109.5 . . ?
C51 C53 H53B 109.5 . . ?
H53A C53 H53B 109.5 . . ?
C51 C53 H53C 109.5 . . ?
H53A C53 H53C 109.5 . . ?
H53B C53 H53C 109.5 . . ?
C51 C54 H54A 109.5 . . ?
C51 C54 H54B 109.6 . . ?
H54A C54 H54B 109.5 . . ?
C51 C54 H54C 109.4 . . ?
H54A C54 H54C 109.5 . . ?
H54B C54 H54C 109.5 . . ?
C50 C55 C56 124.4(15) . . ?
C50 C55 H55 117.8 . . ?
C56 C55 H55 117.8 . . ?
C55 C56 C57 118.8(14) . . ?
C55 C56 H56 120.6 . . ?
C57 C56 H56 120.6 . . ?
C58 C57 C56 115.2(14) . . ?
C58 C57 H57 122.4 . . ?
C56 C57 H57 122.4 . . ?
C57 C58 C59 122.2(14) . . ?
C57 C58 H58 118.9 . . ?
C59 C58 H58 118.9 . . ?
C50 C59 C58 121.8(13) . . ?
C50 C59 H59 119.1 . . ?
C58 C59 H59 119.1 . . ?
C66 C61 C62 118.1(15) . . ?
C66 C61 P6 117.6(12) . . ?
C62 C61 P6 124.0(15) . . ?
C61 C62 C63 117(2) . . ?
C61 C62 H62 121.6 . . ?
C63 C62 H62 121.7 . . ?
C64 C63 C62 130(3) . . ?
C64 C63 H63 115.0 . . ?
C62 C63 H63 115.0 . . ?
C63 C64 C65 113(3) . . ?
C63 C64 H64 123.4 . . ?
C65 C64 H64 123.4 . . ?
C66 C65 C64 120(2) . . ?
C66 C65 H65 120.1 . . ?
C64 C65 H65 120.2 . . ?
C61 C66 C65 120(2) . . ?
C61 C66 H66 119.9 . . ?
C65 C66 H66 120.0 . . ?
C76 C71 C72 117.6(12) . . ?
C76 C71 P3 116.7(10) . . ?
C72 C71 P3 124.6(12) . . ?
C71 C72 C73 120.1(15) . . ?
C71 C72 H72 120.0 . . ?
C73 C72 H72 119.9 . . ?
C74 C73 C72 122.1(19) . . ?
C74 C73 H73 119.0 . . ?
C72 C73 H73 118.9 . . ?
C73 C74 C75 119.0(19) . . ?
C73 C74 H74 120.5 . . ?
C75 C74 H74 120.5 . . ?
C76 C75 C74 122(2) . . ?
C76 C75 H75 119.2 . . ?
C74 C75 H75 119.1 . . ?
C71 C76 C75 118.5(17) . . ?
C71 C76 H76 120.8 . . ?
C75 C76 H76 120.7 . . ?
N1 C80 C87 104.7(15) . . ?
N1 C80 C88 109.1(12) . . ?
C87 C80 C88 116.4(18) . . ?
N1 C80 C89 104.1(15) . . ?
C87 C80 C89 109.3(14) . . ?
C88 C80 C89 112.3(16) . . ?
C82 C81 C86 115.7(13) . . ?
C82 C81 P4 119.9(9) . . ?
C86 C81 P4 124.2(12) . . ?
C81 C82 C83 124.7(13) . . ?
C81 C82 H82 117.6 . . ?
C83 C82 H82 117.6 . . ?
C82 C83 C84 118.1(16) . . ?
C82 C83 H83 120.9 . . ?
C84 C83 H83 121.0 . . ?
C85 C84 C83 120.1(14) . . ?
C85 C84 H84 119.9 . . ?
C83 C84 H84 119.9 . . ?
C86 C85 C84 117.9(16) . . ?
C86 C85 H85 121.1 . . ?
C84 C85 H85 121.1 . . ?
C85 C86 C81 122.4(18) . . ?
C85 C86 H86 118.8 . . ?
C81 C86 H86 118.8 . . ?
C80 C87 H87A 109.4 . . ?
C80 C87 H87B 109.5 . . ?
H87A C87 H87B 109.5 . . ?
C80 C87 H87C 109.5 . . ?
H87A C87 H87C 109.5 . . ?
H87B C87 H87C 109.5 . . ?
C80 C88 H88A 109.5 . . ?
C80 C88 H88B 109.5 . . ?
H88A C88 H88B 109.5 . . ?
C80 C88 H88C 109.5 . . ?
H88A C88 H88C 109.5 . . ?
H88B C88 H88C 109.5 . . ?
C80 C89 H89A 109.5 . . ?
C80 C89 H89B 109.5 . . ?
H89A C89 H89B 109.5 . . ?
C80 C89 H89C 109.4 . . ?
H89A C89 H89C 109.5 . . ?
H89B C89 H89C 109.5 . . ?
C92 C91 C96 116.1(11) . . ?
C92 C91 P4 123.0(9) . . ?
C96 C91 P4 120.8(10) . . ?
C93 C92 C91 121.6(13) . . ?
C93 C92 H92 119.2 . . ?
C91 C92 H92 119.2 . . ?
C94 C93 C92 122.6(14) . . ?
C94 C93 H93 118.7 . . ?
C92 C93 H93 118.7 . . ?
C93 C94 C95 118.1(13) . . ?
C93 C94 H94 121.0 . . ?
C95 C94 H94 121.0 . . ?
C96 C95 C94 117.7(13) . . ?
C96 C95 H95 121.2 . . ?
C94 C95 H95 121.2 . . ?
C91 C96 C95 123.7(13) . . ?
C91 C96 H96 118.2 . . ?
C95 C96 H96 118.1 . . ?
C102 C101 C106 114.3(16) . . ?
C102 C101 P5 121.5(14) . . ?
C106 C101 P5 124.0(12) . . ?
C103 C102 C101 122.9(19) . . ?
C103 C102 H102 118.6 . . ?
C101 C102 H102 118.6 . . ?
C104 C103 C102 122.0(18) . . ?
C104 C103 H103 119.1 . . ?
C102 C103 H103 119.0 . . ?
C103 C104 C105 117.2(19) . . ?
C103 C104 H104 121.4 . . ?
C105 C104 H104 121.4 . . ?
C106 C105 C104 122(2) . . ?
C106 C105 H105 119.3 . . ?
C104 C105 H105 119.2 . . ?
C105 C106 C101 120.9(19) . . ?
C105 C106 H106 119.5 . . ?
C101 C106 H106 119.5 . . ?
C116 C111 C112 117.1(12) . . ?
C116 C111 P5 124.6(10) . . ?
C112 C111 P5 118.3(10) . . ?
C113 C112 C111 120.9(13) . . ?
C113 C112 H112 119.5 . . ?
C111 C112 H112 119.6 . . ?
C112 C113 C114 119.9(14) . . ?
C112 C113 H113 120.1 . . ?
C114 C113 H113 120.1 . . ?
C113 C114 C115 120.0(14) . . ?
C113 C114 H114 120.0 . . ?
C115 C114 H114 120.0 . . ?
C114 C115 C116 121.2(15) . . ?
C114 C115 H115 119.4 . . ?
C116 C115 H115 119.4 . . ?
C111 C116 C115 120.7(14) . . ?
C111 C116 H116 119.7 . . ?
C115 C116 H116 119.6 . . ?
C122 C121 C126 119.1(15) . . ?
C122 C121 P6 118.9(14) . . ?
C126 C121 P6 121.9(12) . . ?
C121 C122 C123 118.3(19) . . ?
C121 C122 H122 120.9 . . ?
C123 C122 H122 120.8 . . ?
C124 C123 C122 124(2) . . ?
C124 C123 H123 117.9 . . ?
C122 C123 H123 117.9 . . ?
C123 C124 C125 121(2) . . ?
C123 C124 H124 119.4 . . ?
C125 C124 H124 119.4 . . ?
C126 C125 C124 114.4(19) . . ?
C126 C125 H125 122.8 . . ?
C124 C125 H125 122.8 . . ?
C125 C126 C121 122.7(18) . . ?
C125 C126 H126 118.7 . . ?
C121 C126 H126 118.6 . . ?
F24 B1 F21 115.4(17) . . ?
F24 B1 F22 107.5(16) . . ?
F21 B1 F22 106.9(14) . . ?
F24 B1 F23 113.7(13) . . ?
F21 B1 F23 109.2(17) . . ?
F22 B1 F23 103.3(13) . . ?
F13 B2 F12 121(2) . . ?
F13 B2 F11 118.5(18) . . ?
F12 B2 F11 108(2) . . ?
F13 B2 F14 100(2) . . ?
F12 B2 F14 113.8(16) . . ?
F11 B2 F14 91.6(18) . . ?
Cl2 C1D Cl1 109.6(17) . . ?
Cl2 C1D H1D1 109.8 . . ?
Cl1 C1D H1D1 109.8 . . ?
Cl2 C1D H1D2 109.7 . . ?
Cl1 C1D H1D2 109.7 . . ?
H1D1 C1D H1D2 108.2 . . ?
Cl3 C2D Cl4 126(2) . . ?
Cl3 C2D H2D1 105.8 . . ?
Cl4 C2D H2D1 105.7 . . ?
Cl3 C2D H2D2 105.8 . . ?
Cl4 C2D H2D2 105.8 . . ?
H2D1 C2D H2D2 106.2 . . ?
Cl6 C3D Cl5 120(3) 1_455 . ?
Cl6 C3D H3D1 107.5 1_455 . ?
Cl5 C3D H3D1 107.2 . . ?
Cl6 C3D H3D2 107.2 1_455 . ?
Cl5 C3D H3D2 107.1 . . ?
H3D1 C3D H3D2 106.8 . . ?

loop_
_geom_bond_atom_site_label_1
_geom_bond_atom_site_label_2
_geom_bond_distance
_geom_bond_site_symmetry_2
_geom_bond_publ_flag
Cu1 O1 2.138(8) . ?
Cu1 O5 2.181(9) . ?
Cu1 P2 2.291(5) . ?
Cu1 P4 2.264(4) . ?
Cu1 Cu2 2.818(4) . ?
Cu2 P3 2.263(5) . ?
Cu2 P1 2.315(5) . ?
Cu2 P6 2.292(5) . ?
Cu1' P4 2.358(10) . ?
Cu1' P2 2.226(11) . ?
Cu1' Cu2' 2.849(18) . ?
Cu1' P3 3.517(15) . ?
Cu2' P3 2.211(12) . ?
Cu2' P1 2.231(11) . ?
Cu2' P6 2.387(16) . ?
P1 C1 1.760(12) . ?
P1 C41 1.799(14) . ?
P1 C21 1.819(11) . ?
P2 C11 1.812(13) . ?
P2 C1 1.815(10) . ?
P2 C31 1.817(11) . ?
P3 C3 1.821(13) . ?
P3 C71 1.800(11) . ?
P3 C50 1.829(13) . ?
P4 C3 1.60(2) . ?
P4 C91 1.822(12) . ?
P4 C81 1.818(12) . ?
P5 O5 1.403(10) . ?
P5 C101 1.763(15) . ?
P5 C111 1.797(13) . ?
P6 C61 1.832(14) . ?
P6 C5 1.783(16) . ?
P6 C121 1.872(15) . ?
N1 C6 1.337(18) . ?
N1 C80 1.53(2) . ?
N2 C2 1.154(13) . ?
N2 C20 1.515(15) . ?
N4 C4 1.212(17) . ?
N4 C51 1.43(2) . ?
O1 C6 1.243(14) . ?
C1 C2 1.379(15) . ?
C3 C4 1.49(2) . ?
C5 C6 1.51(2) . ?
C5 H5A 0.9900 . ?
C5 H5B 0.9900 . ?
C11 C16 1.400(16) . ?
C11 C12 1.393(16) . ?
C12 C13 1.383(18) . ?
C12 H12 0.9500 . ?
C13 C14 1.335(19) . ?
C13 H13 0.9500 . ?
C14 C15 1.40(2) . ?
C14 H14 0.9500 . ?
C15 C16 1.356(19) . ?
C15 H15 0.9500 . ?
C16 H16 0.9500 . ?
C20 C29 1.51(2) . ?
C20 C28 1.492(19) . ?
C20 C27 1.530(19) . ?
C21 C26 1.364(18) . ?
C21 C22 1.386(18) . ?
C22 C23 1.393(16) . ?
C22 H22 0.9500 . ?
C23 C24 1.33(2) . ?
C23 H23 0.9500 . ?
C24 C25 1.39(2) . ?
C24 H24 0.9500 . ?
C25 C26 1.444(17) . ?
C25 H25 0.9500 . ?
C26 H26 0.9500 . ?
C27 H27A 0.9800 . ?
C27 H27B 0.9800 . ?
C27 H27C 0.9800 . ?
C28 H28A 0.9800 . ?
C28 H28B 0.9800 . ?
C28 H28C 0.9800 . ?
C29 H29A 0.9800 . ?
C29 H29B 0.9800 . ?
C29 H29C 0.9800 . ?
C31 C32 1.356(16) . ?
C31 C36 1.463(15) . ?
C32 C33 1.409(17) . ?
C32 H32 0.9500 . ?
C33 C34 1.378(19) . ?
C33 H33 0.9500 . ?
C34 C35 1.368(19) . ?
C34 H34 0.9500 . ?
C35 C36 1.397(17) . ?
C35 H35 0.9500 . ?
C36 H36 0.9500 . ?
C41 C42 1.37(2) . ?
C41 C46 1.433(19) . ?
C42 C43 1.34(2) . ?
C42 H42 0.9500 . ?
C43 C44 1.39(3) . ?
C43 H43 0.9500 . ?
C44 C45 1.41(3) . ?
C44 H44 0.9500 . ?
C45 C46 1.34(3) . ?
C45 H45 0.9500 . ?
C46 H46 0.9500 . ?
C50 C55 1.375(19) . ?
C50 C59 1.382(16) . ?
C51 C54 1.53(3) . ?
C51 C53 1.44(3) . ?
C51 C52 1.36(3) . ?
C52 H52A 0.9800 . ?
C52 H52B 0.9800 . ?
C52 H52C 0.9800 . ?
C53 H53A 0.9800 . ?
C53 H53B 0.9800 . ?
C53 H53C 0.9800 . ?
C54 H54A 0.9800 . ?
C54 H54B 0.9800 . ?
C54 H54C 0.9800 . ?
C55 C56 1.32(2) . ?
C55 H55 0.9500 . ?
C56 C57 1.53(3) . ?
C56 H56 0.9500 . ?
C57 C58 1.36(2) . ?
C57 H57 0.9500 . ?
C58 C59 1.388(18) . ?
C58 H58 0.9500 . ?
C59 H59 0.9500 . ?
C61 C66 1.36(2) . ?
C61 C62 1.36(2) . ?
C62 C63 1.36(3) . ?
C62 H62 0.9500 . ?
C63 C64 1.25(3) . ?
C63 H63 0.9500 . ?
C64 C65 1.42(4) . ?
C64 H64 0.9500 . ?
C65 C66 1.40(3) . ?
C65 H65 0.9500 . ?
C66 H66 0.9500 . ?
C71 C76 1.43(2) . ?
C71 C72 1.39(2) . ?
C72 C73 1.38(2) . ?
C72 H72 0.9500 . ?
C73 C74 1.33(3) . ?
C73 H73 0.9500 . ?
C74 C75 1.37(3) . ?
C74 H74 0.9500 . ?
C75 C76 1.37(2) . ?
C75 H75 0.9500 . ?
C76 H76 0.9500 . ?
C80 C87 1.42(2) . ?
C80 C88 1.51(2) . ?
C80 C89 1.56(2) . ?
C81 C82 1.342(19) . ?
C81 C86 1.403(18) . ?
C82 C83 1.364(19) . ?
C82 H82 0.9500 . ?
C83 C84 1.41(2) . ?
C83 H83 0.9500 . ?
C84 C85 1.37(2) . ?
C84 H84 0.9500 . ?
C85 C86 1.40(2) . ?
C85 H85 0.9500 . ?
C86 H86 0.9500 . ?
C87 H87A 0.9800 . ?
C87 H87B 0.9800 . ?
C87 H87C 0.9800 . ?
C88 H88A 0.9800 . ?
C88 H88B 0.9800 . ?
C88 H88C 0.9800 . ?
C89 H89A 0.9800 . ?
C89 H89B 0.9800 . ?
C89 H89C 0.9800 . ?
C91 C92 1.416(19) . ?
C91 C96 1.372(17) . ?
C92 C93 1.378(17) . ?
C92 H92 0.9500 . ?
C93 C94 1.34(2) . ?
C93 H93 0.9500 . ?
C94 C95 1.46(2) . ?
C94 H94 0.9500 . ?
C95 C96 1.403(18) . ?
C95 H95 0.9500 . ?
C96 H96 0.9500 . ?
C101 C102 1.30(2) . ?
C101 C106 1.40(2) . ?
C102 C103 1.40(2) . ?
C102 H102 0.9500 . ?
C103 C104 1.30(3) . ?
C103 H103 0.9500 . ?
C104 C105 1.31(3) . ?
C104 H104 0.9500 . ?
C105 C106 1.39(3) . ?
C105 H105 0.9500 . ?
C106 H106 0.9500 . ?
C111 C116 1.406(19) . ?
C111 C112 1.403(16) . ?
C112 C113 1.352(17) . ?
C112 H112 0.9500 . ?
C113 C114 1.39(2) . ?
C113 H113 0.9500 . ?
C114 C115 1.35(2) . ?
C114 H114 0.9500 . ?
C115 C116 1.34(2) . ?
C115 H115 0.9500 . ?
C116 H116 0.9500 . ?
C121 C122 1.32(2) . ?
C121 C126 1.37(2) . ?
C122 C123 1.43(2) . ?
C122 H122 0.9500 . ?
C123 C124 1.16(3) . ?
C123 H123 0.9500 . ?
C124 C125 1.49(3) . ?
C124 H124 0.9500 . ?
C125 C126 1.36(2) . ?
C125 H125 0.9500 . ?
C126 H126 0.9500 . ?
B1 F24 1.25(2) . ?
B1 F21 1.28(2) . ?
B1 F22 1.389(18) . ?
B1 F23 1.409(19) . ?
B2 F13 1.23(2) . ?
B2 F12 1.32(2) . ?
B2 F11 1.41(3) . ?
B2 F14 1.48(3) . ?
C1D Cl2 1.71(3) . ?
C1D Cl1 1.78(3) . ?
C1D H1D1 0.9900 . ?
C1D H1D2 0.9900 . ?
C2D Cl3 1.39(3) . ?
C2D Cl4 1.59(3) . ?
C2D H2D1 0.9900 . ?
C2D H2D2 0.9900 . ?
C3D Cl6 1.48(7) 1_455 ?
C3D Cl5 1.79(6) . ?
C3D H3D1 0.9900 . ?
C3D H3D2 0.9900 . ?
Cl6 C3D 1.48(7) 1_655 ?
